data_4346617
loop_
_publ_author_name
'David, Tom\'a\<s'
'Kub\'i\<cek, Vojt\<ech'
'Gutten, Ondrej'
'Lubal, P\<remysl'
'Kotek, Jan'
'Pietzsch, Hans-J\"urgen'
'Rul\'i\<sek, Lubom\'ir'
'Hermann, Petr'

_publ_section_title
;
 Cyclam Derivatives with a Bis(phosphinate) or a Phosphinato-Phosphonate
 Pendant Arm: Ligands for Fast and Efficient Copper(II) Complexation for
 Nuclear Medical Applications.
;
_journal_issue 24
_journal_name_full 'Inorganic chemistry'
_journal_page_first 11751
_journal_page_last 11766
_journal_paper_doi 10.1021/acs.inorgchem.5b01791
_journal_volume 54
_journal_year 2015
_chemical_compound_source 'synthesized by the authors'
_chemical_formula_moiety 'C12 H28 Cu N4 O5 P2, 5(H2 O)'
_chemical_formula_sum 'C12 H38 Cu N4 O10 P2'
_chemical_formula_weight 523.94
_space_group_crystal_system monoclinic
_space_group_IT_number 14
_space_group_name_Hall '-P 2yn'
_space_group_name_H-M_alt 'P 1 21/n 1'
_atom_sites_solution_hydrogens difmap
_atom_sites_solution_primary direct
_atom_sites_solution_secondary difmap
_audit_creation_method SHELXL-97
_cell_angle_alpha 90.00
_cell_angle_beta 98.1962(11)
_cell_angle_gamma 90.00
_cell_formula_units_Z 4
_cell_length_a 8.7198(2)
_cell_length_b 15.5917(4)
_cell_length_c 16.5181(5)
_cell_measurement_reflns_used 8676
_cell_measurement_temperature 150(2)
_cell_measurement_theta_max 27.42
_cell_measurement_theta_min 2.49
_cell_volume 2222.80(10)
_computing_cell_refinement 'SAINT V8.34A (Bruker AXS Inc., 2013)'
_computing_data_collection 'Bruker Instrument Service v2012.12.0.3'
_computing_data_reduction 'SAINT V8.34A (Bruker AXS Inc., 2013)'
_computing_structure_refinement 'SHELXL-97 (Sheldrick, 1997)'
_computing_structure_solution 'SHELXS-97 (Sheldrick, 1990)'
_diffrn_ambient_temperature 150(2)
_diffrn_detector_area_resol_mean 8.3333
_diffrn_measured_fraction_theta_full 1.000
_diffrn_measured_fraction_theta_max 1.000
_diffrn_radiation_monochromator graphite
_diffrn_radiation_source 'fine-focus sealed tube'
_diffrn_radiation_type MoK\a
_diffrn_radiation_wavelength 0.71073
_diffrn_reflns_av_R_equivalents 0.0386
_diffrn_reflns_av_sigmaI/netI 0.0313
_diffrn_reflns_limit_h_max 11
_diffrn_reflns_limit_h_min -10
_diffrn_reflns_limit_k_max 19
_diffrn_reflns_limit_k_min -19
_diffrn_reflns_limit_l_max 21
_diffrn_reflns_limit_l_min -21
_diffrn_reflns_number 28137
_diffrn_reflns_theta_full 27.00
_diffrn_reflns_theta_max 27.00
_diffrn_reflns_theta_min 1.80
_exptl_absorpt_coefficient_mu 1.181
_exptl_absorpt_correction_T_max 0.91
_exptl_absorpt_correction_T_min 0.78
_exptl_absorpt_correction_type multi-scan
_exptl_absorpt_process_details 'SADABS V2012/1 (Bruker AXS Inc.)'
_exptl_crystal_colour blue-violet
_exptl_crystal_density_diffrn 1.566
_exptl_crystal_density_method 'not measured'
_exptl_crystal_description plate
_exptl_crystal_F_000 1108
_exptl_crystal_size_max 0.378
_exptl_crystal_size_mid 0.206
_exptl_crystal_size_min 0.083
_refine_diff_density_max 0.684
_refine_diff_density_min -0.538
_refine_diff_density_rms 0.075
_refine_ls_extinction_method none
_refine_ls_goodness_of_fit_ref 1.036
_refine_ls_hydrogen_treatment constr
_refine_ls_matrix_type full
_refine_ls_number_parameters 266
_refine_ls_number_reflns 4840
_refine_ls_number_restraints 0
_refine_ls_restrained_S_all 1.036
_refine_ls_R_factor_all 0.0456
_refine_ls_R_factor_gt 0.0343
_refine_ls_shift/su_max 0.001
_refine_ls_shift/su_mean 0.000
_refine_ls_structure_factor_coef Fsqd
_refine_ls_weighting_details 'calc w=1/[\s^2^(Fo^2^)+(0.0386P)^2^+2.5570P] where P=(Fo^2^+2Fc^2^)/3'
_refine_ls_weighting_scheme calc
_refine_ls_wR_factor_gt 0.0813
_refine_ls_wR_factor_ref 0.0862
_reflns_number_gt 4054
_reflns_number_total 4840
_reflns_threshold_expression >2sigma(I)
_cod_data_source_file ic5b01791_si_002.cif
_cod_data_source_block 1053276
_cod_depositor_comments
;
The following automatic conversions were performed:

data name '_atom_site_symetry_multiplicity' was replaced with
'_atom_site_symmetry_multiplicity' as specified in the replacement
file
'/home/saulius/struct/COD-crude-data/automatic-downloads/DataCite-retrospective/ACS/depositions/lib/lists/replacement-tags.lst'.

Automatic conversion script
Id: cif_correct_tags 6909 2019-04-08 15:41:33Z antanas 
;
_cod_database_code 4346617

loop_
_symmetry_equiv_pos_as_xyz
'x, y, z'
'-x+1/2, y+1/2, -z+1/2'
'-x, -y, -z'
'x-1/2, -y-1/2, z-1/2'

loop_
_atom_site_label
_atom_site_type_symbol
_atom_site_fract_x
_atom_site_fract_y
_atom_site_fract_z
_atom_site_U_iso_or_equiv
_atom_site_adp_type
_atom_site_occupancy
_atom_site_symmetry_multiplicity
_atom_site_calc_flag
_atom_site_refinement_flags
Cu1 Cu 0.79622(3) 0.141279(17) 0.223849(16) 0.01286(9) Uani 1 1 d .
N1 N 0.5910(2) 0.18501(14) 0.26217(13) 0.0210(5) Uani 1 1 d .
C2 C 0.5346(3) 0.10661(17) 0.30434(18) 0.0281(6) Uani 1 1 d .
H21 H 0.4589 0.1244 0.3405 0.034 Uiso 1 1 calc R
H22 H 0.4822 0.0665 0.2629 0.034 Uiso 1 1 calc R
C3 C 0.6690(3) 0.06284(19) 0.35367(18) 0.0305(6) Uani 1 1 d .
H31 H 0.7140 0.1005 0.3992 0.037 Uiso 1 1 calc R
H32 H 0.6340 0.0091 0.3773 0.037 Uiso 1 1 calc R
N4 N 0.7868(2) 0.04327(14) 0.30090(13) 0.0228(5) Uani 1 1 d .
H41 H 0.7503 -0.0037 0.2692 0.027 Uiso 1 1 calc R
C5 C 0.9362(3) 0.01758(18) 0.34739(17) 0.0292(6) Uani 1 1 d .
H51 H 0.9196 -0.0317 0.3829 0.035 Uiso 1 1 calc R
H52 H 0.9777 0.0656 0.3831 0.035 Uiso 1 1 calc R
C6 C 1.0536(3) -0.00695(19) 0.29255(18) 0.0307(6) Uani 1 1 d .
H61 H 1.1441 -0.0330 0.3268 0.037 Uiso 1 1 calc R
H62 H 1.0072 -0.0516 0.2540 0.037 Uiso 1 1 calc R
C7 C 1.1103(3) 0.06450(18) 0.24404(18) 0.0277(6) Uani 1 1 d .
H71 H 1.1499 0.1117 0.2814 0.033 Uiso 1 1 calc R
H72 H 1.1969 0.0436 0.2166 0.033 Uiso 1 1 calc R
N8 N 0.9867(2) 0.09696(14) 0.18270(13) 0.0215(5) Uani 1 1 d G
H81 H 0.9556 0.0517 0.1475 0.026 Uiso 1 1 calc R
C9 C 1.0417(3) 0.16681(18) 0.13199(18) 0.0276(6) Uani 1 1 d .
H91 H 1.1148 0.1433 0.0970 0.033 Uiso 1 1 calc R
H92 H 1.0960 0.2115 0.1678 0.033 Uiso 1 1 calc R
C10 C 0.9035(3) 0.20464(18) 0.07994(16) 0.0279(6) Uani 1 1 d .
H101 H 0.9349 0.2560 0.0511 0.033 Uiso 1 1 calc R
H102 H 0.8589 0.1623 0.0384 0.033 Uiso 1 1 calc R
N11 N 0.7870(2) 0.22858(14) 0.13238(13) 0.0227(5) Uani 1 1 d .
H111 H 0.8218 0.2798 0.1574 0.027 Uiso 1 1 calc R
C12 C 0.6345(3) 0.24789(19) 0.08608(17) 0.0301(6) Uani 1 1 d .
H121 H 0.5942 0.1959 0.0559 0.036 Uiso 1 1 calc R
H122 H 0.6464 0.2932 0.0454 0.036 Uiso 1 1 calc R
C13 C 0.5191(3) 0.27720(19) 0.13956(17) 0.0303(6) Uani 1 1 d .
H131 H 0.5647 0.3256 0.1735 0.036 Uiso 1 1 calc R
H132 H 0.4264 0.2992 0.1040 0.036 Uiso 1 1 calc R
C14 C 0.4681(3) 0.21010(18) 0.19508(17) 0.0286(6) Uani 1 1 d .
H141 H 0.3779 0.2321 0.2190 0.034 Uiso 1 1 calc R
H142 H 0.4339 0.1586 0.1623 0.034 Uiso 1 1 calc R
C15 C 0.6231(3) 0.25707(16) 0.32342(16) 0.0221(5) Uani 1 1 d .
H151 H 0.6115 0.2352 0.3785 0.027 Uiso 1 1 calc R
H152 H 0.5453 0.3029 0.3095 0.027 Uiso 1 1 calc R
P1 P 0.81819(7) 0.30277(4) 0.32609(4) 0.01681(14) Uani 1 1 d .
O1 O 0.92261(18) 0.22617(11) 0.32076(11) 0.0209(4) Uani 1 1 d .
O2 O 0.8216(2) 0.36964(12) 0.26090(10) 0.0229(4) Uani 1 1 d .
C16 C 0.8687(3) 0.34865(14) 0.42646(14) 0.0161(5) Uani 1 1 d .
H161 H 0.9829 0.3541 0.4368 0.019 Uiso 1 1 calc R
H162 H 0.8392 0.3067 0.4666 0.019 Uiso 1 1 calc R
P2 P 0.78791(7) 0.45109(4) 0.44887(4) 0.01346(13) Uani 1 1 d .
O21 O 0.87004(19) 0.51934(11) 0.39786(10) 0.0208(4) Uani 1 1 d .
H21O H 0.9749 0.5256 0.4190 0.025 Uiso 1 1 d R
O22 O 0.83706(19) 0.46731(11) 0.53931(10) 0.0183(4) Uani 1 1 d .
O23 O 0.61858(18) 0.45220(11) 0.41782(11) 0.0201(4) Uani 1 1 d .
O1W O 0.1233(2) 0.39012(15) 0.22633(12) 0.0397(5) Uani 1 1 d .
H11W H 0.0225 0.3833 0.2412 0.048 Uiso 1 1 d R
H12W H 0.1816 0.3951 0.2776 0.048 Uiso 1 1 d R
O2W O 0.1320(3) 0.40716(15) 0.05865(13) 0.0449(6) Uani 1 1 d .
H21W H 0.1452 0.4054 0.1104 0.054 Uiso 1 1 d R
H22W H 0.1629 0.4604 0.0575 0.054 Uiso 1 1 d R
O3W O 0.1760(3) 0.58195(15) 0.01877(13) 0.0453(6) Uani 1 1 d .
H31W H 0.2054 0.6220 0.0530 0.054 Uiso 1 1 d R
H32W H 0.1025 0.5969 -0.0009 0.054 Uiso 1 1 d R
O4W O 0.2679(2) 0.72691(11) 0.11565(12) 0.0277(4) Uani 1 1 d .
H41W H 0.3666 0.7361 0.1414 0.033 Uiso 1 1 d R
H42W H 0.2407 0.7798 0.1072 0.033 Uiso 1 1 d R
O5W O 0.18661(19) 0.90373(11) 0.11278(10) 0.0208(4) Uani 1 1 d .
H51W H 0.0878 0.9173 0.1007 0.025 Uiso 1 1 d R
H52W H 0.2353 0.9435 0.0909 0.025 Uiso 1 1 d R

loop_
_atom_site_aniso_label
_atom_site_aniso_U_11
_atom_site_aniso_U_22
_atom_site_aniso_U_33
_atom_site_aniso_U_23
_atom_site_aniso_U_13
_atom_site_aniso_U_12
Cu1 0.01001(14) 0.01345(15) 0.01509(15) -0.00111(11) 0.00168(10) 0.00004(10)
N1 0.0113(10) 0.0232(11) 0.0280(12) -0.0109(9) 0.0008(8) -0.0019(8)
C2 0.0210(13) 0.0240(14) 0.0406(16) -0.0070(12) 0.0088(12) -0.0069(11)
C3 0.0326(15) 0.0302(15) 0.0310(15) 0.0056(12) 0.0130(12) -0.0013(12)
N4 0.0194(11) 0.0228(11) 0.0259(11) 0.0027(9) 0.0024(9) -0.0012(9)
C5 0.0325(15) 0.0246(14) 0.0292(15) 0.0052(12) 0.0002(12) 0.0053(12)
C6 0.0265(15) 0.0333(16) 0.0300(15) -0.0039(12) -0.0041(12) 0.0057(12)
C7 0.0172(13) 0.0284(14) 0.0358(15) -0.0107(12) -0.0023(11) 0.0049(11)
N8 0.0133(10) 0.0238(11) 0.0270(11) -0.0120(9) 0.0014(8) -0.0011(8)
C9 0.0219(14) 0.0270(14) 0.0353(15) -0.0050(12) 0.0093(12) -0.0051(11)
C10 0.0324(15) 0.0321(15) 0.0207(13) 0.0020(11) 0.0093(11) 0.0014(12)
N11 0.0205(11) 0.0262(11) 0.0208(11) 0.0014(9) 0.0011(9) -0.0007(9)
C12 0.0290(15) 0.0338(15) 0.0258(14) 0.0048(12) -0.0016(12) 0.0045(12)
C13 0.0226(14) 0.0358(16) 0.0295(15) -0.0083(12) -0.0070(11) 0.0031(12)
C14 0.0174(13) 0.0331(15) 0.0329(15) -0.0094(12) -0.0044(11) 0.0027(11)
C15 0.0137(12) 0.0248(13) 0.0274(13) -0.0109(11) 0.0016(10) 0.0008(10)
P1 0.0126(3) 0.0185(3) 0.0183(3) -0.0066(2) -0.0015(2) 0.0008(2)
O1 0.0117(8) 0.0210(9) 0.0291(10) -0.0110(7) -0.0001(7) 0.0011(7)
O2 0.0208(9) 0.0295(10) 0.0172(9) -0.0033(7) -0.0014(7) 0.0009(7)
C16 0.0143(11) 0.0150(11) 0.0173(11) -0.0009(9) -0.0034(9) 0.0010(9)
P2 0.0117(3) 0.0135(3) 0.0144(3) -0.0010(2) -0.0006(2) 0.0007(2)
O21 0.0182(9) 0.0211(9) 0.0219(9) 0.0030(7) -0.0012(7) -0.0023(7)
O22 0.0170(8) 0.0216(9) 0.0158(8) -0.0039(7) 0.0010(7) -0.0005(7)
O23 0.0126(8) 0.0214(9) 0.0253(9) 0.0029(7) -0.0004(7) 0.0010(7)
O1W 0.0304(11) 0.0636(15) 0.0245(10) 0.0070(10) 0.0022(9) -0.0154(10)
O2W 0.0555(15) 0.0490(14) 0.0287(11) 0.0048(10) 0.0012(10) -0.0067(11)
O3W 0.0530(14) 0.0410(13) 0.0390(13) -0.0101(10) -0.0032(11) -0.0074(11)
O4W 0.0201(9) 0.0198(9) 0.0396(11) 0.0015(8) -0.0079(8) -0.0020(7)
O5W 0.0159(8) 0.0200(9) 0.0263(9) 0.0045(7) 0.0025(7) 0.0029(7)

loop_
_atom_type_symbol
_atom_type_description
_atom_type_scat_dispersion_real
_atom_type_scat_dispersion_imag
_atom_type_scat_source
C C 0.0033 0.0016 'International Tables Vol C Tables 4.2.6.8 and 6.1.1.4'
H H 0.0000 0.0000 'International Tables Vol C Tables 4.2.6.8 and 6.1.1.4'
N N 0.0061 0.0033 'International Tables Vol C Tables 4.2.6.8 and 6.1.1.4'
O O 0.0106 0.0060 'International Tables Vol C Tables 4.2.6.8 and 6.1.1.4'
P P 0.1023 0.0942 'International Tables Vol C Tables 4.2.6.8 and 6.1.1.4'
Cu Cu 0.3201 1.2651 'International Tables Vol C Tables 4.2.6.8 and 6.1.1.4'

loop_
_geom_angle_atom_site_label_1
_geom_angle_atom_site_label_2
_geom_angle_atom_site_label_3
_geom_angle
N4 Cu1 N8 93.66(9)
N4 Cu1 N11 171.02(9)
N8 Cu1 N11 85.73(9)
N4 Cu1 N1 86.67(9)
N8 Cu1 N1 177.36(8)
N11 Cu1 N1 93.53(9)
N4 Cu1 O1 93.29(8)
N8 Cu1 O1 95.67(7)
N11 Cu1 O1 95.69(8)
N1 Cu1 O1 86.92(7)
C14 N1 C15 110.5(2)
C14 N1 C2 107.9(2)
C15 N1 C2 109.4(2)
C14 N1 Cu1 114.72(16)
C15 N1 Cu1 111.08(14)
C2 N1 Cu1 102.86(15)
C3 C2 N1 109.7(2)
C3 C2 H21 109.7
N1 C2 H21 109.7
C3 C2 H22 109.7
N1 C2 H22 109.7
H21 C2 H22 108.2
N4 C3 C2 109.4(2)
N4 C3 H31 109.8
C2 C3 H31 109.8
N4 C3 H32 109.8
C2 C3 H32 109.8
H31 C3 H32 108.2
C3 N4 C5 112.9(2)
C3 N4 Cu1 108.34(16)
C5 N4 Cu1 115.28(16)
C3 N4 H41 106.6
C5 N4 H41 106.6
Cu1 N4 H41 106.6
N4 C5 C6 112.4(2)
N4 C5 H51 109.1
C6 C5 H51 109.1
N4 C5 H52 109.1
C6 C5 H52 109.1
H51 C5 H52 107.8
C7 C6 C5 115.9(2)
C7 C6 H61 108.3
C5 C6 H61 108.3
C7 C6 H62 108.3
C5 C6 H62 108.3
H61 C6 H62 107.4
N8 C7 C6 111.2(2)
N8 C7 H71 109.4
C6 C7 H71 109.4
N8 C7 H72 109.4
C6 C7 H72 109.4
H71 C7 H72 108.0
C7 N8 C9 112.2(2)
C7 N8 Cu1 116.70(16)
C9 N8 Cu1 106.64(15)
C7 N8 H81 106.9
C9 N8 H81 106.9
Cu1 N8 H81 106.9
N8 C9 C10 108.2(2)
N8 C9 H91 110.1
C10 C9 H91 110.1
N8 C9 H92 110.1
C10 C9 H92 110.1
H91 C9 H92 108.4
N11 C10 C9 109.1(2)
N11 C10 H101 109.9
C9 C10 H101 109.9
N11 C10 H102 109.9
C9 C10 H102 109.9
H101 C10 H102 108.3
C12 N11 C10 113.3(2)
C12 N11 Cu1 117.60(17)
C10 N11 Cu1 108.09(16)
C12 N11 H111 105.6
C10 N11 H111 105.6
Cu1 N11 H111 105.6
N11 C12 C13 112.9(2)
N11 C12 H121 109.0
C13 C12 H121 109.0
N11 C12 H122 109.0
C13 C12 H122 109.0
H121 C12 H122 107.8
C14 C13 C12 115.4(2)
C14 C13 H131 108.4
C12 C13 H131 108.4
C14 C13 H132 108.4
C12 C13 H132 108.4
H131 C13 H132 107.5
N1 C14 C13 113.3(2)
N1 C14 H141 108.9
C13 C14 H141 108.9
N1 C14 H142 108.9
C13 C14 H142 108.9
H141 C14 H142 107.7
N1 C15 P1 112.74(16)
N1 C15 H151 109.0
P1 C15 H151 109.0
N1 C15 H152 109.0
P1 C15 H152 109.0
H151 C15 H152 107.8
O2 P1 O1 115.64(10)
O2 P1 C16 110.91(11)
O1 P1 C16 107.27(10)
O2 P1 C15 111.38(11)
O1 P1 C15 104.79(11)
C16 P1 C15 106.25(11)
P1 O1 Cu1 105.61(9)
P1 C16 P2 119.25(13)
P1 C16 H161 107.5
P2 C16 H161 107.5
P1 C16 H162 107.5
P2 C16 H162 107.5
H161 C16 H162 107.0
O23 P2 O22 117.63(10)
O23 P2 O21 107.96(10)
O22 P2 O21 108.98(9)
O23 P2 C16 109.62(10)
O22 P2 C16 106.62(10)
O21 P2 C16 105.38(10)
P2 O21 H21O 111.2
H11W O1W H12W 100.4
H21W O2W H22W 93.1
H31W O3W H32W 103.1
H41W O4W H42W 98.3
H51W O5W H52W 104.9

loop_
_geom_bond_atom_site_label_1
_geom_bond_atom_site_label_2
_geom_bond_distance
Cu1 N4 1.998(2)
Cu1 N8 2.005(2)
Cu1 N11 2.027(2)
Cu1 N1 2.095(2)
Cu1 O1 2.2419(17)
N1 C14 1.480(3)
N1 C15 1.511(3)
N1 C2 1.523(3)
C2 C3 1.494(4)
C2 H21 0.9900
C2 H22 0.9900
C3 N4 1.470(3)
C3 H31 0.9900
C3 H32 0.9900
N4 C5 1.470(3)
N4 H41 0.9300
C5 C6 1.510(4)
C5 H51 0.9900
C5 H52 0.9900
C6 C7 1.497(4)
C6 H61 0.9900
C6 H62 0.9900
C7 N8 1.460(3)
C7 H71 0.9900
C7 H72 0.9900
N8 C9 1.494(3)
N8 H81 0.9300
C9 C10 1.498(4)
C9 H91 0.9900
C9 H92 0.9900
C10 N11 1.474(3)
C10 H101 0.9900
C10 H102 0.9900
N11 C12 1.467(3)
N11 H111 0.9300
C12 C13 1.502(4)
C12 H121 0.9900
C12 H122 0.9900
C13 C14 1.500(4)
C13 H131 0.9900
C13 H132 0.9900
C14 H141 0.9900
C14 H142 0.9900
C15 P1 1.839(2)
C15 H151 0.9900
C15 H152 0.9900
P1 O2 1.5022(19)
P1 O1 1.5120(17)
P1 C16 1.802(2)
C16 P2 1.805(2)
C16 H161 0.9900
C16 H162 0.9900
P2 O23 1.4925(17)
P2 O22 1.5155(17)
P2 O21 1.5897(17)
O21 H21O 0.9366
O1W H11W 0.9513
O1W H12W 0.9275
O2W H21W 0.8466
O2W H22W 0.8740
O3W H31W 0.8569
O3W H32W 0.7146
O4W H41W 0.9151
O4W H42W 0.8635
O5W H51W 0.8819
O5W H52W 0.8594
